data_4334418
loop_
_publ_author_name
'Alice Raphael Karikachery'
'Han Baek Lee'
'Mehdi Masjedi'
'Andreas Ross'
'Morgan A. Moody'
'Xiaochen Cai'
'Megan Chui'
'Carl D. Hoff'
'Paul R. Sharp'

_publ_section_title
;
 High Quantum Yield Molecular Bromine Photoelimination from Mononuclear
 Platinum(IV) Complexes
;
_journal_name_full 'Inorganic Chemistry'
_journal_page_first 4113
_journal_page_last 4119
_journal_paper_doi 10.1021/ic4004998
_journal_volume 52
_journal_year 2013
_chemical_formula_sum 'C32 H40 Br2 P2 Pt'
_chemical_formula_weight 841.49
_space_group_IT_number 14
_symmetry_cell_setting monoclinic
_symmetry_Int_Tables_number 14
_symmetry_space_group_name_Hall '-P 2ybc'
_symmetry_space_group_name_H-M 'P 1 21/c 1'
_atom_sites_solution_hydrogens geom
_atom_sites_solution_primary direct
_atom_sites_solution_secondary difmap
_audit_creation_method SHELXL-97
_cell_angle_alpha 90.00
_cell_angle_beta 105.3100(10)
_cell_angle_gamma 90.00
_cell_formula_units_Z 4
_cell_length_a 16.928(2)
_cell_length_b 10.0957(13)
_cell_length_c 19.349(2)
_cell_measurement_reflns_used 9947
_cell_measurement_temperature 173(2)
_cell_measurement_theta_max 27.5
_cell_measurement_theta_min 2.2
_cell_volume 3189.4(6)
_computing_cell_refinement 'APEX2 (Bruker AXS, 2008)'
_computing_data_collection 'APEX2 (Bruker AXS, 2008)'
_computing_data_reduction 'APEX2 (Bruker AXS, 2008)'
_computing_molecular_graphics 'X-SEED, Barbour, 2001'
_computing_publication_material 'CIFTAB (Sheldrick, 1997)'
_computing_structure_refinement 'SHELXL-97 (Sheldrick, 1997)'
_computing_structure_solution 'SHELXS-97 (Sheldrick, 1997)'
_diffrn_ambient_temperature 173(2)
_diffrn_measured_fraction_theta_full 0.991
_diffrn_measured_fraction_theta_max 0.991
_diffrn_measurement_device_type 'Bruker APEXII CCD area detector'
_diffrn_measurement_method 'omega scans'
_diffrn_radiation_monochromator graphite
_diffrn_radiation_type MoK\a
_diffrn_radiation_wavelength 0.71073
_diffrn_reflns_av_R_equivalents 0.0305
_diffrn_reflns_av_sigmaI/netI 0.0246
_diffrn_reflns_limit_h_max 21
_diffrn_reflns_limit_h_min -22
_diffrn_reflns_limit_k_max 12
_diffrn_reflns_limit_k_min -13
_diffrn_reflns_limit_l_max 25
_diffrn_reflns_limit_l_min -24
_diffrn_reflns_number 36310
_diffrn_reflns_theta_full 27.60
_diffrn_reflns_theta_max 27.60
_diffrn_reflns_theta_min 2.18
_diffrn_source 'fine-focus sealed tube'
_diffrn_standards_decay_% 0.0
_exptl_absorpt_coefficient_mu 7.025
_exptl_absorpt_correction_T_max 0.42
_exptl_absorpt_correction_T_min 0.23
_exptl_absorpt_correction_type multi-scan
_exptl_absorpt_process_details
;
 Data were corrected for decay and absorption using the program SADABS 
 (Sheldrick, G. M. (2003). SADABS. Version 2.10. University of
 G\"ottingen, Germany).
;
_exptl_crystal_colour Red
_exptl_crystal_density_diffrn 1.752
_exptl_crystal_description Prism
_exptl_crystal_F_000 1640
_exptl_crystal_size_max 0.40
_exptl_crystal_size_mid 0.25
_exptl_crystal_size_min 0.15
_refine_diff_density_max 3.423
_refine_diff_density_min -1.632
_refine_diff_density_rms 0.140
_refine_ls_extinction_method none
_refine_ls_goodness_of_fit_ref 1.038
_refine_ls_hydrogen_treatment constr
_refine_ls_matrix_type full
_refine_ls_number_parameters 340
_refine_ls_number_reflns 7331
_refine_ls_number_restraints 0
_refine_ls_restrained_S_all 1.038
_refine_ls_R_factor_all 0.0556
_refine_ls_R_factor_gt 0.0427
_refine_ls_shift/su_max 0.001
_refine_ls_shift/su_mean 0.000
_refine_ls_structure_factor_coef Fsqd
_refine_ls_weighting_details 'calc w=1/[\s^2^(Fo^2^)+(0.0502P)^2^+16.5948P] where P=(Fo^2^+2Fc^2^)/3'
_refine_ls_weighting_scheme calc
_refine_ls_wR_factor_gt 0.1068
_refine_ls_wR_factor_ref 0.1147
_reflns_number_gt 5973
_reflns_number_total 7331
_reflns_threshold_expression >2sigma(I)
_cod_data_source_file ic4004998_si_002_12.cif
_cod_data_source_block 1(BrPer)
_cod_original_cell_volume 3189.5(7)
_cod_original_sg_symbol_H-M 'P 21/c'
_cod_database_code 4334418

loop_
_symmetry_equiv_pos_as_xyz
'x, y, z'
'-x, y+1/2, -z+1/2'
'-x, -y, -z'
'x, -y-1/2, z-1/2'

loop_
_atom_site_label
_atom_site_type_symbol
_atom_site_fract_x
_atom_site_fract_y
_atom_site_fract_z
_atom_site_U_iso_or_equiv
_atom_site_adp_type
_atom_site_occupancy
_atom_site_symmetry_multiplicity
_atom_site_calc_flag
_atom_site_refinement_flags
Pt1 Pt 0.328448(14) 0.15967(2) 0.358605(12) 0.03949(9) Uani 1 1 d .
Br1 Br 0.39011(4) -0.01428(7) 0.29469(4) 0.05258(17) Uani 1 1 d .
Br2 Br 0.09082(7) 0.88323(10) 0.68405(6) 0.0886(3) Uani 1 1 d .
P1 P 0.27943(11) -0.00361(17) 0.41898(9) 0.0460(4) Uani 1 1 d .
P2 P 0.38140(13) 0.32199(19) 0.30070(12) 0.0587(5) Uani 1 1 d .
C1 C 0.2825(4) 0.2984(6) 0.4133(3) 0.0410(13) Uani 1 1 d .
C2 C 0.3296(4) 0.3392(7) 0.4806(4) 0.0502(15) Uani 1 1 d .
H2 H 0.3840 0.3072 0.4981 0.060 Uiso 1 1 calc R
C3 C 0.2972(4) 0.4275(7) 0.5228(4) 0.0520(16) Uani 1 1 d .
H3 H 0.3302 0.4518 0.5689 0.062 Uiso 1 1 calc R
C4 C 0.2198(4) 0.4794(6) 0.4995(4) 0.0446(14) Uani 1 1 d .
C5 C 0.1857(4) 0.5697(7) 0.5446(4) 0.0481(15) Uani 1 1 d .
C6 C 0.2285(5) 0.6012(8) 0.6137(4) 0.0618(19) Uani 1 1 d .
H6 H 0.2798 0.5600 0.6342 0.074 Uiso 1 1 calc R
C7 C 0.1974(6) 0.6931(9) 0.6539(5) 0.068(2) Uani 1 1 d .
H7 H 0.2287 0.7154 0.7009 0.082 Uiso 1 1 calc R
C8 C 0.1248(5) 0.7496(8) 0.6274(4) 0.0610(19) Uani 1 1 d .
C9 C 0.0746(5) 0.7180(7) 0.5590(5) 0.0590(19) Uani 1 1 d .
C10 C -0.0033(6) 0.7744(9) 0.5297(6) 0.079(3) Uani 1 1 d .
H10 H -0.0252 0.8353 0.5571 0.095 Uiso 1 1 calc R
C11 C -0.0472(6) 0.7416(10) 0.4619(6) 0.085(3) Uani 1 1 d .
H11 H -0.0997 0.7802 0.4430 0.102 Uiso 1 1 calc R
C12 C -0.0173(5) 0.6533(9) 0.4198(5) 0.074(2) Uani 1 1 d .
H12 H -0.0493 0.6334 0.3728 0.088 Uiso 1 1 calc R
C13 C 0.0587(4) 0.5937(7) 0.4454(4) 0.0547(17) Uani 1 1 d .
C14 C 0.0906(4) 0.4967(7) 0.4020(4) 0.0461(14) Uani 1 1 d .
C15 C 0.0444(4) 0.4553(8) 0.3356(4) 0.0565(17) Uani 1 1 d .
H15 H -0.0093 0.4897 0.3172 0.068 Uiso 1 1 calc R
C16 C 0.0748(4) 0.3636(8) 0.2947(4) 0.0559(17) Uani 1 1 d .
H16 H 0.0416 0.3361 0.2494 0.067 Uiso 1 1 calc R
C17 C 0.1524(4) 0.3135(7) 0.3201(3) 0.0474(15) Uani 1 1 d .
H17 H 0.1727 0.2525 0.2915 0.057 Uiso 1 1 calc R
C18 C 0.2022(4) 0.3505(6) 0.3872(3) 0.0426(13) Uani 1 1 d .
C19 C 0.1704(4) 0.4443(6) 0.4297(3) 0.0410(13) Uani 1 1 d .
C20 C 0.1064(4) 0.6261(7) 0.5154(4) 0.0499(16) Uani 1 1 d .
C21 C 0.2116(6) 0.0568(9) 0.4721(5) 0.079(3) Uani 1 1 d .
H21A H 0.2422 0.1213 0.5078 0.095 Uiso 1 1 calc R
H21B H 0.1652 0.1045 0.4398 0.095 Uiso 1 1 calc R
C22 C 0.1776(9) -0.0508(10) 0.5113(7) 0.124(5) Uani 1 1 d .
H22A H 0.1422 -0.1100 0.4763 0.187 Uiso 1 1 calc R
H22B H 0.1457 -0.0099 0.5412 0.187 Uiso 1 1 calc R
H22C H 0.2229 -0.1017 0.5416 0.187 Uiso 1 1 calc R
C23 C 0.3600(6) -0.0948(9) 0.4784(5) 0.078(2) Uani 1 1 d .
H23A H 0.3360 -0.1691 0.4994 0.093 Uiso 1 1 calc R
H23B H 0.3962 -0.1329 0.4508 0.093 Uiso 1 1 calc R
C24 C 0.4113(9) -0.0085(11) 0.5391(5) 0.113(4) Uani 1 1 d .
H24A H 0.4324 0.0683 0.5186 0.169 Uiso 1 1 calc R
H24B H 0.4573 -0.0604 0.5678 0.169 Uiso 1 1 calc R
H24C H 0.3770 0.0219 0.5696 0.169 Uiso 1 1 calc R
C25 C 0.2196(6) -0.1312(8) 0.3613(5) 0.070(2) Uani 1 1 d .
H25A H 0.2531 -0.1711 0.3318 0.084 Uiso 1 1 calc R
H25B H 0.2057 -0.2021 0.3915 0.084 Uiso 1 1 calc R
C26 C 0.1413(6) -0.0763(11) 0.3124(7) 0.103(4) Uani 1 1 d .
H26A H 0.1059 -0.0434 0.3414 0.155 Uiso 1 1 calc R
H26B H 0.1128 -0.1465 0.2804 0.155 Uiso 1 1 calc R
H26C H 0.1546 -0.0036 0.2839 0.155 Uiso 1 1 calc R
C27 C 0.3493(6) 0.4921(8) 0.3096(6) 0.077(3) Uani 1 1 d .
H27A H 0.2889 0.4966 0.2915 0.093 Uiso 1 1 calc R
H27B H 0.3635 0.5149 0.3612 0.093 Uiso 1 1 calc R
C28 C 0.3864(8) 0.5960(10) 0.2707(9) 0.127(5) Uani 1 1 d .
H28A H 0.4462 0.5931 0.2882 0.190 Uiso 1 1 calc R
H28B H 0.3668 0.6840 0.2797 0.190 Uiso 1 1 calc R
H28C H 0.3701 0.5778 0.2191 0.190 Uiso 1 1 calc R
C29 C 0.4937(6) 0.3224(9) 0.3318(7) 0.093(4) Uani 1 1 d .
H29A H 0.5145 0.2330 0.3250 0.112 Uiso 1 1 calc R
H29B H 0.5157 0.3852 0.3022 0.112 Uiso 1 1 calc R
C30 C 0.5252(6) 0.3618(11) 0.4108(9) 0.118(5) Uani 1 1 d .
H30A H 0.5077 0.4524 0.4174 0.176 Uiso 1 1 calc R
H30B H 0.5851 0.3571 0.4253 0.176 Uiso 1 1 calc R
H30C H 0.5028 0.3009 0.4403 0.176 Uiso 1 1 calc R
C31 C 0.3586(8) 0.2948(10) 0.2037(5) 0.096(4) Uani 1 1 d .
H31A H 0.3828 0.3678 0.1818 0.116 Uiso 1 1 calc R
H31B H 0.3846 0.2111 0.1946 0.116 Uiso 1 1 calc R
C32 C 0.2676(8) 0.2879(13) 0.1681(5) 0.111(4) Uani 1 1 d .
H32A H 0.2432 0.2161 0.1896 0.166 Uiso 1 1 calc R
H32B H 0.2588 0.2710 0.1167 0.166 Uiso 1 1 calc R
H32C H 0.2419 0.3722 0.1749 0.166 Uiso 1 1 calc R

loop_
_atom_site_aniso_label
_atom_site_aniso_U_11
_atom_site_aniso_U_22
_atom_site_aniso_U_33
_atom_site_aniso_U_23
_atom_site_aniso_U_13
_atom_site_aniso_U_12
Pt1 0.03938(13) 0.04394(14) 0.04048(13) -0.00098(10) 0.01993(9) 0.00011(10)
Br1 0.0613(4) 0.0515(4) 0.0523(4) -0.0019(3) 0.0280(3) 0.0099(3)
Br2 0.1219(8) 0.0633(5) 0.1035(7) -0.0177(5) 0.0701(7) 0.0036(5)
P1 0.0539(9) 0.0460(9) 0.0425(8) -0.0052(7) 0.0207(7) -0.0091(7)
P2 0.0622(11) 0.0492(10) 0.0798(13) 0.0182(9) 0.0453(10) 0.0140(8)
C1 0.034(3) 0.045(3) 0.048(3) -0.003(3) 0.017(3) -0.006(2)
C2 0.039(3) 0.054(4) 0.059(4) -0.015(3) 0.015(3) -0.004(3)
C3 0.044(3) 0.056(4) 0.055(4) -0.015(3) 0.011(3) -0.004(3)
C4 0.040(3) 0.046(3) 0.052(4) 0.003(3) 0.020(3) -0.002(3)
C5 0.051(4) 0.045(3) 0.054(4) -0.003(3) 0.025(3) -0.005(3)
C6 0.067(5) 0.068(5) 0.056(4) -0.007(4) 0.025(4) 0.008(4)
C7 0.086(6) 0.069(5) 0.057(4) -0.012(4) 0.032(4) -0.005(4)
C8 0.084(6) 0.049(4) 0.063(5) -0.011(3) 0.041(4) 0.002(4)
C9 0.060(4) 0.046(4) 0.085(5) 0.006(4) 0.044(4) 0.003(3)
C10 0.074(6) 0.068(6) 0.109(8) 0.002(5) 0.051(6) 0.013(5)
C11 0.061(5) 0.089(7) 0.113(8) 0.000(6) 0.037(5) 0.026(5)
C12 0.053(4) 0.081(6) 0.086(6) -0.003(5) 0.018(4) 0.012(4)
C13 0.048(4) 0.050(4) 0.073(5) 0.010(3) 0.027(3) -0.001(3)
C14 0.041(3) 0.047(4) 0.054(4) 0.008(3) 0.019(3) -0.003(3)
C15 0.042(3) 0.068(5) 0.059(4) 0.007(4) 0.011(3) 0.006(3)
C16 0.050(4) 0.070(5) 0.045(4) 0.006(3) 0.008(3) -0.001(3)
C17 0.047(3) 0.057(4) 0.041(3) 0.001(3) 0.018(3) 0.001(3)
C18 0.036(3) 0.050(4) 0.046(3) -0.001(3) 0.017(2) -0.006(3)
C19 0.042(3) 0.039(3) 0.048(3) 0.002(3) 0.022(3) -0.005(2)
C20 0.053(4) 0.042(3) 0.063(4) 0.002(3) 0.030(3) -0.002(3)
C21 0.107(7) 0.064(5) 0.089(6) -0.005(5) 0.066(6) -0.017(5)
C22 0.195(13) 0.068(6) 0.163(12) -0.004(7) 0.142(11) -0.018(7)
C23 0.095(7) 0.069(5) 0.063(5) 0.021(4) 0.010(5) 0.005(5)
C24 0.167(12) 0.089(7) 0.056(5) 0.000(5) -0.016(6) 0.011(8)
C25 0.077(6) 0.063(5) 0.075(5) -0.019(4) 0.030(4) -0.023(4)
C26 0.058(5) 0.091(7) 0.141(10) -0.029(7) -0.009(6) -0.007(5)
C27 0.080(6) 0.045(4) 0.126(8) 0.019(5) 0.060(6) 0.016(4)
C28 0.134(10) 0.053(6) 0.233(16) 0.058(8) 0.119(11) 0.023(6)
C29 0.063(5) 0.062(5) 0.179(12) 0.046(6) 0.075(7) 0.015(4)
C30 0.052(5) 0.079(7) 0.214(16) -0.016(8) 0.021(8) -0.012(5)
C31 0.150(10) 0.081(6) 0.088(7) 0.041(5) 0.085(7) 0.045(7)
C32 0.156(12) 0.131(10) 0.049(5) 0.024(6) 0.033(6) 0.064(9)

loop_
_atom_type_symbol
_atom_type_description
_atom_type_scat_dispersion_real
_atom_type_scat_dispersion_imag
_atom_type_scat_source
C C 0.0033 0.0016 'International Tables Vol C Tables 4.2.6.8 and 6.1.1.4'
H H 0.0000 0.0000 'International Tables Vol C Tables 4.2.6.8 and 6.1.1.4'
P P 0.1023 0.0942 'International Tables Vol C Tables 4.2.6.8 and 6.1.1.4'
Br Br -0.2901 2.4595 'International Tables Vol C Tables 4.2.6.8 and 6.1.1.4'
Pt Pt -1.7033 8.3905 'International Tables Vol C Tables 4.2.6.8 and 6.1.1.4'

loop_
_geom_angle_atom_site_label_1
_geom_angle_atom_site_label_2
_geom_angle_atom_site_label_3
_geom_angle
C1 Pt1 P2 90.86(18)
C1 Pt1 P1 89.43(18)
P2 Pt1 P1 178.21(7)
C1 Pt1 Br1 177.83(18)
P2 Pt1 Br1 89.56(5)
P1 Pt1 Br1 90.09(5)
C23 P1 C25 103.6(4)
C23 P1 C21 107.1(5)
C25 P1 C21 104.4(4)
C23 P1 Pt1 112.3(3)
C25 P1 Pt1 114.3(3)
C21 P1 Pt1 114.2(3)
C27 P2 C31 104.5(5)
C27 P2 C29 106.0(5)
C31 P2 C29 104.8(6)
C27 P2 Pt1 117.5(3)
C31 P2 Pt1 112.9(4)
C29 P2 Pt1 110.2(3)
C2 C1 C18 118.6(6)
C2 C1 Pt1 119.1(5)
C18 C1 Pt1 122.2(5)
C1 C2 C3 120.8(6)
C1 C2 H2 119.6
C3 C2 H2 119.6
C4 C3 C2 122.1(6)
C4 C3 H3 118.9
C2 C3 H3 118.9
C3 C4 C19 119.0(6)
C3 C4 C5 121.8(6)
C19 C4 C5 119.1(6)
C6 C5 C20 119.3(6)
C6 C5 C4 121.8(6)
C20 C5 C4 118.9(6)
C5 C6 C7 120.9(8)
C5 C6 H6 119.6
C7 C6 H6 119.6
C8 C7 C6 120.9(8)
C8 C7 H7 119.5
C6 C7 H7 119.5
C7 C8 C9 122.3(7)
C7 C8 Br2 117.8(6)
C9 C8 Br2 119.9(6)
C8 C9 C10 123.7(8)
C8 C9 C20 117.8(7)
C10 C9 C20 118.4(8)
C11 C10 C9 120.1(8)
C11 C10 H10 119.9
C9 C10 H10 119.9
C10 C11 C12 121.8(9)
C10 C11 H11 119.1
C12 C11 H11 119.1
C13 C12 C11 121.1(9)
C13 C12 H12 119.5
C11 C12 H12 119.5
C12 C13 C20 118.8(7)
C12 C13 C14 121.8(7)
C20 C13 C14 119.5(6)
C15 C14 C19 119.2(6)
C15 C14 C13 121.7(6)
C19 C14 C13 119.0(6)
C14 C15 C16 121.6(6)
C14 C15 H15 119.2
C16 C15 H15 119.2
C17 C16 C15 120.1(7)
C17 C16 H16 119.9
C15 C16 H16 119.9
C16 C17 C18 121.2(6)
C16 C17 H17 119.4
C18 C17 H17 119.4
C17 C18 C1 121.1(6)
C17 C18 C19 118.6(6)
C1 C18 C19 120.3(6)
C14 C19 C4 121.7(6)
C14 C19 C18 119.3(6)
C4 C19 C18 119.0(5)
C13 C20 C5 121.6(6)
C13 C20 C9 119.8(7)
C5 C20 C9 118.6(7)
C22 C21 P1 114.7(7)
C22 C21 H21A 108.6
P1 C21 H21A 108.6
C22 C21 H21B 108.6
P1 C21 H21B 108.6
H21A C21 H21B 107.6
C21 C22 H22A 109.5
C21 C22 H22B 109.5
H22A C22 H22B 109.5
C21 C22 H22C 109.5
H22A C22 H22C 109.5
H22B C22 H22C 109.5
C24 C23 P1 112.4(7)
C24 C23 H23A 109.1
P1 C23 H23A 109.1
C24 C23 H23B 109.1
P1 C23 H23B 109.1
H23A C23 H23B 107.9
C23 C24 H24A 109.5
C23 C24 H24B 109.5
H24A C24 H24B 109.5
C23 C24 H24C 109.5
H24A C24 H24C 109.5
H24B C24 H24C 109.5
C26 C25 P1 112.1(7)
C26 C25 H25A 109.2
P1 C25 H25A 109.2
C26 C25 H25B 109.2
P1 C25 H25B 109.2
H25A C25 H25B 107.9
C25 C26 H26A 109.5
C25 C26 H26B 109.5
H26A C26 H26B 109.5
C25 C26 H26C 109.5
H26A C26 H26C 109.5
H26B C26 H26C 109.5
C28 C27 P2 115.5(6)
C28 C27 H27A 108.4
P2 C27 H27A 108.4
C28 C27 H27B 108.4
P2 C27 H27B 108.4
H27A C27 H27B 107.5
C27 C28 H28A 109.5
C27 C28 H28B 109.5
H28A C28 H28B 109.5
C27 C28 H28C 109.5
H28A C28 H28C 109.5
H28B C28 H28C 109.5
C30 C29 P2 112.6(7)
C30 C29 H29A 109.1
P2 C29 H29A 109.1
C30 C29 H29B 109.1
P2 C29 H29B 109.1
H29A C29 H29B 107.8
C29 C30 H30A 109.5
C29 C30 H30B 109.5
H30A C30 H30B 109.5
C29 C30 H30C 109.5
H30A C30 H30C 109.5
H30B C30 H30C 109.5
C32 C31 P2 112.7(6)
C32 C31 H31A 109.1
P2 C31 H31A 109.1
C32 C31 H31B 109.1
P2 C31 H31B 109.1
H31A C31 H31B 107.8
C31 C32 H32A 109.5
C31 C32 H32B 109.5
H32A C32 H32B 109.5
C31 C32 H32C 109.5
H32A C32 H32C 109.5
H32B C32 H32C 109.5

loop_
_geom_bond_atom_site_label_1
_geom_bond_atom_site_label_2
_geom_bond_distance
Pt1 C1 2.031(6)
Pt1 P2 2.2967(18)
Pt1 P1 2.2984(17)
Pt1 Br1 2.5268(7)
Br2 C8 1.920(7)
P1 C23 1.790(9)
P1 C25 1.826(8)
P1 C21 1.835(8)
P2 C27 1.823(8)
P2 C31 1.835(11)
P2 C29 1.837(10)
C1 C2 1.397(9)
C1 C18 1.420(9)
C2 C3 1.414(9)
C2 H2 0.9500
C3 C4 1.373(9)
C3 H3 0.9500
C4 C19 1.432(9)
C4 C5 1.482(9)
C5 C6 1.378(10)
C5 C20 1.430(10)
C6 C7 1.400(11)
C6 H6 0.9500
C7 C8 1.329(12)
C7 H7 0.9500
C8 C9 1.407(12)
C9 C10 1.411(12)
C9 C20 1.449(10)
C10 C11 1.367(14)
C10 H10 0.9500
C11 C12 1.390(13)
C11 H11 0.9500
C12 C13 1.387(11)
C12 H12 0.9500
C13 C20 1.420(11)
C13 C14 1.482(10)
C14 C15 1.380(10)
C14 C19 1.418(9)
C15 C16 1.401(11)
C15 H15 0.9500
C16 C17 1.372(10)
C16 H16 0.9500
C17 C18 1.400(9)
C17 H17 0.9500
C18 C19 1.448(9)
C21 C22 1.522(12)
C21 H21A 0.9900
C21 H21B 0.9900
C22 H22A 0.9800
C22 H22B 0.9800
C22 H22C 0.9800
C23 C24 1.534(13)
C23 H23A 0.9900
C23 H23B 0.9900
C24 H24A 0.9800
C24 H24B 0.9800
C24 H24C 0.9800
C25 C26 1.515(13)
C25 H25A 0.9900
C25 H25B 0.9900
C26 H26A 0.9800
C26 H26B 0.9800
C26 H26C 0.9800
C27 C28 1.520(12)
C27 H27A 0.9900
C27 H27B 0.9900
C28 H28A 0.9800
C28 H28B 0.9800
C28 H28C 0.9800
C29 C30 1.533(18)
C29 H29A 0.9900
C29 H29B 0.9900
C30 H30A 0.9800
C30 H30B 0.9800
C30 H30C 0.9800
C31 C32 1.514(17)
C31 H31A 0.9900
C31 H31B 0.9900
C32 H32A 0.9800
C32 H32B 0.9800
C32 H32C 0.9800

loop_
_geom_torsion_atom_site_label_1
_geom_torsion_atom_site_label_2
_geom_torsion_atom_site_label_3
_geom_torsion_atom_site_label_4
_geom_torsion
C1 Pt1 P1 C23 -112.6(4)
P2 Pt1 P1 C23 -13(2)
Br1 Pt1 P1 C23 65.3(3)
C1 Pt1 P1 C25 129.7(4)
P2 Pt1 P1 C25 -131(2)
Br1 Pt1 P1 C25 -52.4(3)
C1 Pt1 P1 C21 9.6(4)
P2 Pt1 P1 C21 109(2)
Br1 Pt1 P1 C21 -172.5(4)
C1 Pt1 P2 C27 -11.0(5)
P1 Pt1 P2 C27 -110(2)
Br1 Pt1 P2 C27 171.1(4)
C1 Pt1 P2 C31 -132.7(4)
P1 Pt1 P2 C31 128(2)
Br1 Pt1 P2 C31 49.4(4)
C1 Pt1 P2 C29 110.5(5)
P1 Pt1 P2 C29 11(2)
Br1 Pt1 P2 C29 -67.4(4)
P2 Pt1 C1 C2 -92.4(5)
P1 Pt1 C1 C2 85.8(5)
Br1 Pt1 C1 C2 9(5)
P2 Pt1 C1 C18 91.0(5)
P1 Pt1 C1 C18 -90.8(5)
Br1 Pt1 C1 C18 -168(4)
C18 C1 C2 C3 1.9(10)
Pt1 C1 C2 C3 -174.9(5)
C1 C2 C3 C4 -1.6(11)
C2 C3 C4 C19 -0.7(10)
C2 C3 C4 C5 178.7(6)
C3 C4 C5 C6 -3.1(10)
C19 C4 C5 C6 176.3(6)
C3 C4 C5 C20 176.5(6)
C19 C4 C5 C20 -4.1(9)
C20 C5 C6 C7 -3.6(12)
C4 C5 C6 C7 176.0(7)
C5 C6 C7 C8 1.9(13)
C6 C7 C8 C9 1.8(13)
C6 C7 C8 Br2 -175.8(6)
C7 C8 C9 C10 178.9(8)
Br2 C8 C9 C10 -3.5(11)
C7 C8 C9 C20 -3.6(12)
Br2 C8 C9 C20 174.1(5)
C8 C9 C10 C11 177.9(9)
C20 C9 C10 C11 0.4(13)
C9 C10 C11 C12 -0.2(16)
C10 C11 C12 C13 0.5(16)
C11 C12 C13 C20 -1.0(13)
C11 C12 C13 C14 178.4(8)
C12 C13 C14 C15 -3.7(11)
C20 C13 C14 C15 175.6(6)
C12 C13 C14 C19 176.9(7)
C20 C13 C14 C19 -3.8(9)
C19 C14 C15 C16 -0.6(10)
C13 C14 C15 C16 180.0(7)
C14 C15 C16 C17 -0.5(11)
C15 C16 C17 C18 1.1(11)
C16 C17 C18 C1 180.0(6)
C16 C17 C18 C19 -0.4(10)
C2 C1 C18 C17 179.8(6)
Pt1 C1 C18 C17 -3.6(8)
C2 C1 C18 C19 0.2(9)
Pt1 C1 C18 C19 176.8(4)
C15 C14 C19 C4 -177.4(6)
C13 C14 C19 C4 2.0(9)
C15 C14 C19 C18 1.2(9)
C13 C14 C19 C18 -179.3(5)
C3 C4 C19 C14 -178.7(6)
C5 C4 C19 C14 1.9(9)
C3 C4 C19 C18 2.7(9)
C5 C4 C19 C18 -176.7(5)
C17 C18 C19 C14 -0.7(9)
C1 C18 C19 C14 178.9(6)
C17 C18 C19 C4 177.9(6)
C1 C18 C19 C4 -2.4(9)
C12 C13 C20 C5 -179.1(7)
C14 C13 C20 C5 1.5(10)
C12 C13 C20 C9 1.1(10)
C14 C13 C20 C9 -178.2(6)
C6 C5 C20 C13 -178.0(7)
C4 C5 C20 C13 2.4(10)
C6 C5 C20 C9 1.7(10)
C4 C5 C20 C9 -177.8(6)
C8 C9 C20 C13 -178.5(7)
C10 C9 C20 C13 -0.9(10)
C8 C9 C20 C5 1.7(10)
C10 C9 C20 C5 179.4(7)
C23 P1 C21 C22 -56.0(10)
C25 P1 C21 C22 53.5(10)
Pt1 P1 C21 C22 179.0(8)
C25 P1 C23 C24 -171.8(8)
C21 P1 C23 C24 -61.8(9)
Pt1 P1 C23 C24 64.3(9)
C23 P1 C25 C26 172.8(8)
C21 P1 C25 C26 60.8(8)
Pt1 P1 C25 C26 -64.7(8)
C31 P2 C27 C28 -54.4(11)
C29 P2 C27 C28 55.9(11)
Pt1 P2 C27 C28 179.6(8)
C27 P2 C29 C30 62.5(8)
C31 P2 C29 C30 172.6(7)
Pt1 P2 C29 C30 -65.6(8)
C27 P2 C31 C32 -70.2(9)
C29 P2 C31 C32 178.6(8)
Pt1 P2 C31 C32 58.6(8)
